data_1535945
loop_
_publ_author_name
'Edwards, A.J.'
'Small, R.W.H.'
'Peacock, R.D.'

_publ_section_title
;
 The preparation and structure of molybdenum pentafluoride
;
_journal_name_full 'Journal of the Chemical Society'
_journal_page_first 4486
_journal_page_last 4491
_journal_volume 1962
_journal_year 1962
_chemical_formula_sum 'F5 Mo'
_chemical_name_systematic 'Mo F5'
_space_group_IT_number 12
_symmetry_space_group_name_Hall '-C 2y'
_symmetry_space_group_name_H-M 'C 1 2/m 1'
_cell_angle_alpha 90
_cell_angle_beta 94.35
_cell_angle_gamma 90
_cell_formula_units_Z 8
_cell_length_a 9.61
_cell_length_b 14.22
_cell_length_c 5.16
_cell_volume 703.104
_citation_journal_id_ASTM JCSOA9
_cod_data_source_file Edwards_JCSOA9_1962_1477.cif
_cod_data_source_block F5Mo1
_cod_original_cell_volume 703.1044
_cod_original_formula_sum 'F5 Mo1'
_cod_database_code 1535945

loop_
_symmetry_equiv_pos_as_xyz
x,y,z
-x,y,-z
-x,-y,-z
x,-y,z
x+1/2,y+1/2,z
-x+1/2,y+1/2,-z
-x+1/2,-y+1/2,-z
x+1/2,-y+1/2,z

loop_
_atom_site_label
_atom_site_type_symbol
_atom_site_fract_x
_atom_site_fract_y
_atom_site_fract_z
_atom_site_occupancy
_atom_site_U_iso_or_equiv
Mo2 Mo+5 0.262 0 0.745 1 0.0
F4 F-1 0.128 0.103 0.871 1 0.0
F5 F-1 -0.109 0.188 0.7 1 0.0
F6 F-1 0.128 0.29 0.871 1 0.0
Mo1 Mo+5 0 0.204 0 1 0.0
F1 F-1 0.135 0 0.5 1 0.0
F3 F-1 0.36 0.091 0.627 1 0.0
F2 F-1 0.383 0 0.97 1 0.0
